data_4078051
loop_
_publ_author_name
'Aharonovich, Sinai'
'Botoshansky, Mark'
'Balazs, Yael S.'
'Eisen, Moris S.'

_publ_section_title
;
 Elucidation of Substituent Effects in the Polymerization of Propylene
 Promoted by Titanium Amidinates
;
_journal_issue 8
_journal_name_full Organometallics
_journal_page_first 3435
_journal_paper_doi 10.1021/om300068w
_journal_volume 31
_journal_year 2012
_chemical_formula_sum 'C14 H22 Cl F3 N2 Si2 Ti0.5'
_chemical_formula_weight 390.92
_chemical_name_common Moris-231(Peng)
_chemical_name_systematic
; 
 ? 
;
_space_group_IT_number 15
_symmetry_cell_setting monoclinic
_symmetry_space_group_name_Hall '-C 2yc'
_symmetry_space_group_name_H-M 'C 1 2/c 1'
_atom_sites_solution_hydrogens geom
_atom_sites_solution_primary direct
_atom_sites_solution_secondary difmap
_audit_creation_method SHELXL-97
_cell_angle_alpha 90.00
_cell_angle_beta 130.78(3)
_cell_angle_gamma 90.00
_cell_formula_units_Z 8
_cell_length_a 29.275(6)
_cell_length_b 8.743(2)
_cell_length_c 20.410(4)
_cell_measurement_reflns_used 16656
_cell_measurement_temperature 240(2)
_cell_volume 3956(2)
_computing_cell_refinement 'DENZO HKL2000 (Otwinowski & Minor 1997)'
_computing_data_collection 'Collect (Nonius, 2006)'
_computing_data_reduction 'DENZO HKL2000 (Otwinowski & Minor 1997)'
_computing_molecular_graphics 'TEXSAN  (MSC, 1999)'
_computing_structure_refinement 'SHELXL-97 (Sheldrick, 1997)'
_computing_structure_solution 'SHELXS-97 (Sheldrick, 1997)'
_diffrn_ambient_temperature 240(2)
_diffrn_measured_fraction_theta_full 0.960
_diffrn_measured_fraction_theta_max 0.960
_diffrn_measurement_device_type 'Nonius KappaCCD'
_diffrn_measurement_method 'phi- and omega-scans'
_diffrn_radiation_monochromator graphite
_diffrn_radiation_source 'fine-focus sealed tube'
_diffrn_radiation_type MoK\a
_diffrn_radiation_wavelength 0.71073
_diffrn_reflns_av_R_equivalents 0.0910
_diffrn_reflns_av_sigmaI/netI 0.0835
_diffrn_reflns_limit_h_max 34
_diffrn_reflns_limit_h_min 0
_diffrn_reflns_limit_k_max 10
_diffrn_reflns_limit_k_min 0
_diffrn_reflns_limit_l_max 18
_diffrn_reflns_limit_l_min -24
_diffrn_reflns_number 16656
_diffrn_reflns_theta_full 25.02
_diffrn_reflns_theta_max 25.02
_diffrn_reflns_theta_min 2.00
_diffrn_standards_number 0
_exptl_absorpt_coefficient_mu 0.525
_exptl_absorpt_correction_type none
_exptl_crystal_colour brown-yellow
_exptl_crystal_density_diffrn 1.313
_exptl_crystal_density_method 'not measured'
_exptl_crystal_description needle
_exptl_crystal_F_000 1624
_exptl_crystal_size_max 0.18
_exptl_crystal_size_mid 0.05
_exptl_crystal_size_min 0.01
_refine_diff_density_max 0.414
_refine_diff_density_min -0.444
_refine_diff_density_rms 0.061
_refine_ls_extinction_method none
_refine_ls_goodness_of_fit_ref 1.056
_refine_ls_hydrogen_treatment constr
_refine_ls_matrix_type full
_refine_ls_number_parameters 226
_refine_ls_number_reflns 3365
_refine_ls_number_restraints 0
_refine_ls_restrained_S_all 1.056
_refine_ls_R_factor_all 0.1367
_refine_ls_R_factor_gt 0.0604
_refine_ls_shift/su_max 0.007
_refine_ls_shift/su_mean 0.001
_refine_ls_structure_factor_coef Fsqd
_refine_ls_weighting_details 'calc w=1/[\s^2^(Fo^2^)+(0.0671P)^2^+0.0000P] where P=(Fo^2^+2Fc^2^)/3'
_refine_ls_weighting_scheme calc
_refine_ls_wR_factor_gt 0.1323
_refine_ls_wR_factor_ref 0.1529
_reflns_number_gt 1762
_reflns_number_total 3365
_reflns_threshold_expression >2sigma(I)
_cod_data_source_file om300068w_si_002.cif
_cod_data_source_block Moris-232
_cod_depositor_comments
;
The following automatic conversions were performed:

'_symmetry_cell_setting' value 'Monoclinic' changed to 'monoclinic'
according to /home/saulius/struct/CIF-dictionaries/cif_core.dic
dictionary named 'cif_core.dic' version 2.4.1 from 2010-06-29.

Automatic conversion script
Id: cif_fix_values 1715 2011-07-08 13:25:40Z adriana 
;
_cod_original_cell_volume 3955.7(23)
_cod_original_sg_symbol_H-M 'C 2/c'
_cod_original_formula_sum 'C14 H22 Cl F3 N2 Si2 Ti0.50'
_cod_database_code 4078051

loop_
_symmetry_equiv_pos_as_xyz
'x, y, z'
'-x, y, -z+1/2'
'x+1/2, y+1/2, z'
'-x+1/2, y+1/2, -z+1/2'
'-x, -y, -z'
'x, -y, z-1/2'
'-x+1/2, -y+1/2, -z'
'x+1/2, -y+1/2, z-1/2'

loop_
_atom_site_label
_atom_site_type_symbol
_atom_site_fract_x
_atom_site_fract_y
_atom_site_fract_z
_atom_site_U_iso_or_equiv
_atom_site_adp_type
_atom_site_occupancy
_atom_site_symmetry_multiplicity
_atom_site_calc_flag
_atom_site_refinement_flags
Ti1 Ti 0.0000 0.03242(13) 0.2500 0.0530(4) Uani 1 2 d S
Si1 Si -0.04053(6) 0.32364(16) 0.33046(8) 0.0580(4) Uani 1 1 d .
Si2 Si 0.15561(5) -0.02531(17) 0.42381(8) 0.0612(4) Uani 1 1 d .
Cl1 Cl -0.02962(7) -0.14129(16) 0.29892(9) 0.1035(7) Uani 1 1 d .
F1 F 0.1983(12) 0.331(2) 0.7854(7) 0.120(6) Uani 0.69(3) 1 d P
F2 F 0.2095(7) 0.5365(12) 0.7484(8) 0.106(6) Uani 0.69(3) 1 d P
F3 F 0.2680(6) 0.360(3) 0.7836(10) 0.174(9) Uani 0.69(3) 1 d P
F1A F 0.2311(19) 0.271(3) 0.7921(10) 0.100(9) Uani 0.31(3) 1 d P
F2A F 0.189(2) 0.488(8) 0.746(2) 0.20(2) Uani 0.31(3) 1 d P
F3A F 0.2669(12) 0.426(5) 0.7657(17) 0.135(16) Uani 0.31(3) 1 d P
N1 N 0.00698(13) 0.2046(4) 0.32788(19) 0.0400(8) Uani 1 1 d .
N2 N 0.08649(15) 0.0749(4) 0.3641(2) 0.0491(10) Uani 1 1 d .
C1 C 0.06487(17) 0.1704(5) 0.3891(2) 0.0415(10) Uani 1 1 d .
C2 C -0.0006(2) 0.4883(6) 0.4039(3) 0.0772(17) Uani 1 1 d .
H2A H 0.0259 0.4530 0.4634 0.116 Uiso 1 1 calc R
H2B H -0.0297 0.5599 0.3943 0.116 Uiso 1 1 calc R
H2C H 0.0232 0.5385 0.3925 0.116 Uiso 1 1 calc R
C3 C -0.0974(2) 0.3997(6) 0.2190(3) 0.0851(19) Uani 1 1 d .
H3A H -0.0770 0.4528 0.2026 0.128 Uiso 1 1 calc R
H3B H -0.1239 0.4703 0.2169 0.128 Uiso 1 1 calc R
H3C H -0.1209 0.3159 0.1792 0.128 Uiso 1 1 calc R
C4 C -0.0742(3) 0.2087(8) 0.3650(4) 0.096(2) Uani 1 1 d .
H4A H -0.0855 0.1090 0.3375 0.144 Uiso 1 1 calc R
H4B H -0.1098 0.2602 0.3484 0.144 Uiso 1 1 calc R
H4C H -0.0451 0.1961 0.4273 0.144 Uiso 1 1 calc R
C5 C 0.2181(2) 0.0635(7) 0.5289(4) 0.0987(13) Uani 1 1 d .
H5A H 0.2225 0.1695 0.5198 0.148 Uiso 1 1 calc R
H5B H 0.2553 0.0089 0.5548 0.148 Uiso 1 1 calc R
H5C H 0.2093 0.0586 0.5672 0.148 Uiso 1 1 calc R
C6 C 0.1434(2) -0.2200(7) 0.4438(4) 0.0987(13) Uani 1 1 d .
H6A H 0.1325 -0.2151 0.4796 0.148 Uiso 1 1 calc R
H6B H 0.1802 -0.2790 0.4733 0.148 Uiso 1 1 calc R
H6C H 0.1112 -0.2685 0.3891 0.148 Uiso 1 1 calc R
C7 C 0.1801(2) -0.0255(8) 0.3607(4) 0.0987(13) Uani 1 1 d .
H7A H 0.1482 -0.0666 0.3034 0.148 Uiso 1 1 calc R
H7B H 0.2159 -0.0883 0.3897 0.148 Uiso 1 1 calc R
H7C H 0.1891 0.0783 0.3555 0.148 Uiso 1 1 calc R
C8 C 0.10221(18) 0.2297(5) 0.4795(3) 0.0480(12) Uani 1 1 d .
C9 C 0.1381(2) 0.3583(5) 0.5057(3) 0.0621(14) Uani 1 1 d .
H9 H 0.1387 0.4108 0.4662 0.074 Uiso 1 1 calc R
C10 C 0.1728(2) 0.4093(6) 0.5897(3) 0.0670(15) Uani 1 1 d .
H10 H 0.1969 0.4970 0.6073 0.080 Uiso 1 1 calc R
C11 C 0.1723(2) 0.3320(6) 0.6485(3) 0.0589(13) Uani 1 1 d .
C12 C 0.1361(2) 0.2056(6) 0.6226(3) 0.0622(14) Uani 1 1 d .
H12 H 0.1353 0.1539 0.6622 0.075 Uiso 1 1 calc R
C13 C 0.1010(2) 0.1550(5) 0.5378(3) 0.0555(13) Uani 1 1 d .
H13 H 0.0761 0.0688 0.5200 0.067 Uiso 1 1 calc R
C14 C 0.2132(3) 0.3866(9) 0.7399(4) 0.0750(17) Uani 1 1 d .

loop_
_atom_site_aniso_label
_atom_site_aniso_U_11
_atom_site_aniso_U_22
_atom_site_aniso_U_33
_atom_site_aniso_U_23
_atom_site_aniso_U_13
_atom_site_aniso_U_12
Ti1 0.0410(6) 0.0425(7) 0.0441(6) 0.000 0.0140(5) 0.000
Si1 0.0580(8) 0.0662(10) 0.0536(8) 0.0112(6) 0.0381(7) 0.0143(6)
Si2 0.0412(7) 0.0634(9) 0.0528(8) 0.0017(7) 0.0191(6) 0.0091(6)
Cl1 0.0785(9) 0.0733(10) 0.0862(10) 0.0287(8) 0.0219(8) -0.0200(7)
F1 0.186(13) 0.119(9) 0.071(5) -0.035(5) 0.091(7) -0.050(8)
F2 0.144(13) 0.071(5) 0.066(6) -0.023(4) 0.051(7) -0.021(6)
F3 0.080(8) 0.29(2) 0.071(6) -0.055(10) 0.014(6) 0.054(10)
F1A 0.137(19) 0.110(15) 0.045(7) -0.008(7) 0.056(10) -0.010(13)
F2A 0.11(2) 0.31(5) 0.080(17) -0.11(3) 0.009(12) 0.07(3)
F3A 0.086(18) 0.23(3) 0.060(12) -0.066(15) 0.036(12) -0.12(2)
N1 0.0397(18) 0.043(2) 0.0407(18) 0.0049(15) 0.0279(16) 0.0013(15)
N2 0.045(2) 0.049(2) 0.0406(19) 0.0044(16) 0.0223(17) 0.0047(16)
C1 0.042(2) 0.042(2) 0.038(2) 0.0023(18) 0.025(2) -0.0011(19)
C2 0.094(4) 0.075(4) 0.070(3) 0.007(3) 0.057(3) 0.018(3)
C3 0.084(4) 0.099(4) 0.059(3) 0.015(3) 0.041(3) 0.042(3)
C4 0.091(4) 0.120(5) 0.106(5) 0.010(4) 0.077(4) -0.004(4)
C5 0.0597(19) 0.108(3) 0.092(2) 0.008(2) 0.0331(19) 0.0219(18)
C6 0.0597(19) 0.108(3) 0.092(2) 0.008(2) 0.0331(19) 0.0219(18)
C7 0.0597(19) 0.108(3) 0.092(2) 0.008(2) 0.0331(19) 0.0219(18)
C8 0.047(2) 0.044(3) 0.041(2) 0.001(2) 0.024(2) -0.003(2)
C9 0.074(3) 0.063(3) 0.048(3) -0.003(2) 0.039(3) -0.016(3)
C10 0.069(3) 0.063(3) 0.054(3) -0.016(2) 0.034(3) -0.018(2)
C11 0.058(3) 0.061(3) 0.044(2) -0.007(2) 0.028(2) -0.003(2)
C12 0.073(3) 0.067(3) 0.043(3) 0.007(2) 0.036(2) -0.001(3)
C13 0.056(3) 0.053(3) 0.047(2) -0.003(2) 0.029(2) -0.010(2)
C14 0.078(5) 0.086(5) 0.050(3) -0.001(3) 0.037(4) 0.006(4)

loop_
_atom_type_symbol
_atom_type_description
_atom_type_scat_dispersion_real
_atom_type_scat_dispersion_imag
_atom_type_scat_source
Si Si 0.0817 0.0704 'International Tables Vol C Tables 4.2.6.8 and 6.1.1.4'
Ti Ti 0.2776 0.4457 'International Tables Vol C Tables 4.2.6.8 and 6.1.1.4'
Cl Cl 0.1484 0.1585 'International Tables Vol C Tables 4.2.6.8 and 6.1.1.4'
N N 0.0061 0.0033 'International Tables Vol C Tables 4.2.6.8 and 6.1.1.4'
C C 0.0033 0.0016 'International Tables Vol C Tables 4.2.6.8 and 6.1.1.4'
H H 0.0000 0.0000 'International Tables Vol C Tables 4.2.6.8 and 6.1.1.4'
F F 0.0171 0.0103 'International Tables Vol C Tables 4.2.6.8 and 6.1.1.4'

loop_
_geom_angle_atom_site_label_1
_geom_angle_atom_site_label_2
_geom_angle_atom_site_label_3
_geom_angle
_geom_angle_site_symmetry_1
_geom_angle_site_symmetry_3
N2 Ti1 N2 159.3(2) 2 .
N2 Ti1 N1 99.54(13) 2 .
N2 Ti1 N1 64.95(13) . .
N2 Ti1 N1 64.95(13) 2 2
N2 Ti1 N1 99.54(13) . 2
N1 Ti1 N1 88.40(18) . 2
N2 Ti1 Cl1 99.40(11) 2 2
N2 Ti1 Cl1 94.38(12) . 2
N1 Ti1 Cl1 158.94(9) . 2
N1 Ti1 Cl1 91.32(10) 2 2
N2 Ti1 Cl1 94.39(12) 2 .
N2 Ti1 Cl1 99.40(11) . .
N1 Ti1 Cl1 91.32(10) . .
N1 Ti1 Cl1 158.94(9) 2 .
Cl1 Ti1 Cl1 96.35(11) 2 .
N2 Ti1 C1 32.78(13) 2 2
N2 Ti1 C1 131.67(15) . 2
N1 Ti1 C1 98.16(13) . 2
N1 Ti1 C1 32.51(12) 2 2
Cl1 Ti1 C1 92.79(11) 2 2
Cl1 Ti1 C1 127.14(11) . 2
N2 Ti1 C1 131.67(15) 2 .
N2 Ti1 C1 32.79(13) . .
N1 Ti1 C1 32.51(12) . .
N1 Ti1 C1 98.16(13) 2 .
Cl1 Ti1 C1 127.14(11) 2 .
Cl1 Ti1 C1 92.79(11) . .
C1 Ti1 C1 121.43(19) 2 .
N1 Si1 C2 113.0(2) . .
N1 Si1 C4 108.6(2) . .
C2 Si1 C4 109.3(3) . .
N1 Si1 C3 105.5(2) . .
C2 Si1 C3 107.5(3) . .
C4 Si1 C3 112.9(3) . .
N2 Si2 C6 108.2(2) . .
N2 Si2 C7 108.1(2) . .
C6 Si2 C7 112.1(3) . .
N2 Si2 C5 114.3(2) . .
C6 Si2 C5 108.6(3) . .
C7 Si2 C5 105.7(3) . .
C1 N1 Si1 130.7(3) . .
C1 N1 Ti1 89.1(3) . .
Si1 N1 Ti1 139.12(17) . .
C1 N2 Si2 131.4(3) . .
C1 N2 Ti1 90.3(2) . .
Si2 N2 Ti1 134.1(2) . .
N1 C1 N2 114.4(3) . .
N1 C1 C8 122.7(4) . .
N2 C1 C8 122.9(3) . .
N1 C1 Ti1 58.4(2) . .
N2 C1 Ti1 56.9(2) . .
C8 C1 Ti1 169.6(3) . .
Si1 C2 H2A 109.5 . .
Si1 C2 H2B 109.5 . .
H2A C2 H2B 109.5 . .
Si1 C2 H2C 109.5 . .
H2A C2 H2C 109.5 . .
H2B C2 H2C 109.5 . .
Si1 C3 H3A 109.5 . .
Si1 C3 H3B 109.5 . .
H3A C3 H3B 109.5 . .
Si1 C3 H3C 109.5 . .
H3A C3 H3C 109.5 . .
H3B C3 H3C 109.5 . .
Si1 C4 H4A 109.5 . .
Si1 C4 H4B 109.5 . .
H4A C4 H4B 109.5 . .
Si1 C4 H4C 109.5 . .
H4A C4 H4C 109.5 . .
H4B C4 H4C 109.5 . .
Si2 C5 H5A 109.5 . .
Si2 C5 H5B 109.5 . .
H5A C5 H5B 109.5 . .
Si2 C5 H5C 109.5 . .
H5A C5 H5C 109.5 . .
H5B C5 H5C 109.5 . .
Si2 C6 H6A 109.5 . .
Si2 C6 H6B 109.5 . .
H6A C6 H6B 109.5 . .
Si2 C6 H6C 109.5 . .
H6A C6 H6C 109.5 . .
H6B C6 H6C 109.5 . .
Si2 C7 H7A 109.5 . .
Si2 C7 H7B 109.5 . .
H7A C7 H7B 109.5 . .
Si2 C7 H7C 109.5 . .
H7A C7 H7C 109.5 . .
H7B C7 H7C 109.5 . .
C9 C8 C13 119.4(4) . .
C9 C8 C1 121.2(4) . .
C13 C8 C1 119.4(4) . .
C10 C9 C8 120.0(5) . .
C10 C9 H9 120.0 . .
C8 C9 H9 120.0 . .
C9 C10 C11 120.3(5) . .
C9 C10 H10 119.9 . .
C11 C10 H10 119.9 . .
C12 C11 C10 120.1(4) . .
C12 C11 C14 121.6(5) . .
C10 C11 C14 118.3(5) . .
C11 C12 C13 119.5(5) . .
C11 C12 H12 120.2 . .
C13 C12 H12 120.2 . .
C8 C13 C12 120.6(4) . .
C8 C13 H13 119.7 . .
C12 C13 H13 119.7 . .
F2A C14 F1A 116(3) . .
F2A C14 F3A 113(4) . .
F1A C14 F3A 97.8(19) . .
F3 C14 F2 105.5(12) . .
F3 C14 F1 106.5(11) . .
F2 C14 F1 99.9(13) . .
F2A C14 C11 109.0(15) . .
F3 C14 C11 116.2(8) . .
F1A C14 C11 109.9(11) . .
F3A C14 C11 110.6(14) . .
F2 C14 C11 114.2(7) . .
F1 C14 C11 113.0(7) . .

loop_
_geom_bond_atom_site_label_1
_geom_bond_atom_site_label_2
_geom_bond_distance
_geom_bond_site_symmetry_2
Ti1 N2 2.066(3) 2
Ti1 N2 2.066(3) .
Ti1 N1 2.100(3) .
Ti1 N1 2.100(3) 2
Ti1 Cl1 2.2774(18) 2
Ti1 Cl1 2.2774(18) .
Ti1 C1 2.466(4) 2
Ti1 C1 2.466(4) .
Si1 N1 1.765(4) .
Si1 C2 1.843(5) .
Si1 C4 1.841(6) .
Si1 C3 1.855(5) .
Si2 N2 1.768(4) .
Si2 C6 1.839(6) .
Si2 C7 1.840(7) .
Si2 C5 1.850(6) .
F1 C14 1.348(15) .
F2 C14 1.336(14) .
F3 C14 1.248(13) .
F1A C14 1.30(2) .
F2A C14 1.19(3) .
F3A C14 1.34(2) .
N1 C1 1.326(5) .
N2 C1 1.335(5) .
C1 C8 1.494(5) .
C2 H2A 0.9700 .
C2 H2B 0.9700 .
C2 H2C 0.9700 .
C3 H3A 0.9700 .
C3 H3B 0.9700 .
C3 H3C 0.9700 .
C4 H4A 0.9700 .
C4 H4B 0.9700 .
C4 H4C 0.9700 .
C5 H5A 0.9700 .
C5 H5B 0.9700 .
C5 H5C 0.9700 .
C6 H6A 0.9700 .
C6 H6B 0.9700 .
C6 H6C 0.9700 .
C7 H7A 0.9700 .
C7 H7B 0.9700 .
C7 H7C 0.9700 .
C8 C9 1.385(6) .
C8 C13 1.379(6) .
C9 C10 1.377(6) .
C9 H9 0.9400 .
C10 C11 1.384(7) .
C10 H10 0.9400 .
C11 C12 1.375(6) .
C11 C14 1.491(7) .
C12 C13 1.387(6) .
C12 H12 0.9400 .
C13 H13 0.9400 .
